data_4329046
loop_
_publ_author_name
'Galina M. Dulcevscaia'
'Irina G. Filippova'
'Manfred Speldrich'
'Jan van Leusen'
'Victor Ch. Kravtsov'
'Svetlana G. Baca'
'Paul K\"ogerler'
'Shi-Xia Liu'
'Silvio Decurtins'

_publ_contact_author_address
;
Institute of Inorganic Chemistry, RWTH Aachen University, D-52074 Aachen,
 Germany.
;
_publ_contact_author_email paul.koegerler@ac.rwth-aachen.de
_publ_contact_author_name 'Paul Koegerler'
_publ_section_title
;
 Cluster-Based Networks: 1D and 2D Coordination Polymers Based on
 {MnFe~2~(\m~3~-O)}-Type Clusters
;
_journal_name_full 'Inorganic Chemistry'
_journal_page_first 5110
_journal_page_last 5117
_journal_paper_doi 10.1021/ic202644t
_journal_volume 51
_journal_year 2012
_chemical_formula_moiety 'C48 H90 Mn3 N12 O13, (C3 H8 O1)'
_chemical_formula_sum 'C51 H98 Mn3 N12 O14'
_chemical_formula_weight 1268.23
_space_group_IT_number 176
_symmetry_cell_setting hexagonal
_symmetry_space_group_name_Hall '-P 6c'
_symmetry_space_group_name_H-M 'P 63/m'
_atom_sites_solution_hydrogens geom
_atom_sites_solution_primary direct
_atom_sites_solution_secondary difmap
_audit_creation_method SHELXL-97
_cell_angle_alpha 90.00
_cell_angle_beta 90.00
_cell_angle_gamma 120.00
_cell_formula_units_Z 2
_cell_length_a 14.8402(8)
_cell_length_b 14.8402(8)
_cell_length_c 18.0477(18)
_cell_measurement_reflns_used 8674
_cell_measurement_temperature 130(2)
_cell_measurement_theta_max 25.50
_cell_measurement_theta_min 2.26
_cell_volume 3442.2(4)
_computing_cell_refinement 'Bruker SMART'
_computing_data_collection 'Bruker SMART'
_computing_data_reduction 'Bruker SMART'
_computing_molecular_graphics 'Bruker SHELXTL'
_computing_publication_material 'Bruker SHELXTL'
_computing_structure_refinement 'SHELXL-97 (Sheldrick, 2003)'
_computing_structure_solution 'Bruker SHELXTL'
_diffrn_ambient_temperature 130(2)
_diffrn_measured_fraction_theta_full 1.000
_diffrn_measured_fraction_theta_max 1.000
_diffrn_measurement_device_type 'CCD area detector'
_diffrn_measurement_method 'phi and omega scans'
_diffrn_radiation_monochromator graphite
_diffrn_radiation_source 'fine-focus sealed tube'
_diffrn_radiation_type MoK\a
_diffrn_radiation_wavelength 0.71073
_diffrn_reflns_av_R_equivalents 0.0674
_diffrn_reflns_av_sigmaI/netI 0.0351
_diffrn_reflns_limit_h_max 19
_diffrn_reflns_limit_h_min -19
_diffrn_reflns_limit_k_max 19
_diffrn_reflns_limit_k_min -19
_diffrn_reflns_limit_l_max 23
_diffrn_reflns_limit_l_min -23
_diffrn_reflns_number 46549
_diffrn_reflns_theta_full 27.99
_diffrn_reflns_theta_max 27.99
_diffrn_reflns_theta_min 1.95
_exptl_absorpt_coefficient_mu 0.604
_exptl_absorpt_correction_type none
_exptl_crystal_colour brown
_exptl_crystal_density_diffrn 1.224
_exptl_crystal_description block
_exptl_crystal_F_000 1350
_exptl_crystal_size_max 0.32
_exptl_crystal_size_mid 0.22
_exptl_crystal_size_min 0.18
_refine_diff_density_max 0.848
_refine_diff_density_min -0.752
_refine_diff_density_rms 0.104
_refine_ls_extinction_method none
_refine_ls_goodness_of_fit_ref 1.007
_refine_ls_hydrogen_treatment constr
_refine_ls_matrix_type full
_refine_ls_number_parameters 127
_refine_ls_number_reflns 2863
_refine_ls_number_restraints 6
_refine_ls_restrained_S_all 1.006
_refine_ls_R_factor_all 0.0702
_refine_ls_R_factor_gt 0.0577
_refine_ls_shift/su_max 0.000
_refine_ls_shift/su_mean 0.000
_refine_ls_structure_factor_coef Fsqd
_refine_ls_weighting_details 'calc w=1/[\s^2^(Fo^2^)+(0.1233P)^2^+1.8685P] where P=(Fo^2^+2Fc^2^)/3'
_refine_ls_weighting_scheme calc
_refine_ls_wR_factor_gt 0.1674
_refine_ls_wR_factor_ref 0.1783
_reflns_number_gt 2333
_reflns_number_total 2863
_reflns_threshold_expression >2sigma(I)
_cod_data_source_file ic202644t_si_002_2.cif
_cod_data_source_block compound1
_cod_database_code 4329046

loop_
_symmetry_equiv_pos_as_xyz
'x, y, z'
'-y, x-y, z'
'-x+y, -x, z'
'-x, -y, z+1/2'
'y, -x+y, z+1/2'
'x-y, x, z+1/2'
'-x, -y, -z'
'y, -x+y, -z'
'x-y, x, -z'
'x, y, -z-1/2'
'-y, x-y, -z-1/2'
'-x+y, -x, -z-1/2'

loop_
_atom_site_label
_atom_site_type_symbol
_atom_site_fract_x
_atom_site_fract_y
_atom_site_fract_z
_atom_site_U_iso_or_equiv
_atom_site_adp_type
_atom_site_occupancy
_atom_site_symmetry_multiplicity
_atom_site_calc_flag
_atom_site_refinement_flags
_atom_site_disorder_assembly
_atom_site_disorder_group
Mn1 Mn 0.44203(3) 0.80830(3) 0.2500 0.01953(19) Uani 1 2 d S . .
C1 C 0.5219(2) 0.7102(2) 0.35789(16) 0.0422(7) Uani 1 1 d . . .
C2 C 0.5821(4) 0.7258(3) 0.4301(2) 0.0869(17) Uani 1 1 d . . .
C3 C 0.5418(11) 0.7779(8) 0.4854(4) 0.225(6) Uani 1 1 d . . .
H3A H 0.4682 0.7337 0.4923 0.338 Uiso 1 1 calc R . .
H3B H 0.5554 0.8438 0.4659 0.338 Uiso 1 1 calc R . .
H3C H 0.5767 0.7885 0.5321 0.338 Uiso 1 1 calc R . .
C4 C 0.6912(6) 0.8005(8) 0.4197(6) 0.300(9) Uani 1 1 d . . .
H4A H 0.7256 0.8184 0.4670 0.450 Uiso 1 1 calc R . .
H4B H 0.6983 0.8619 0.3965 0.450 Uiso 1 1 calc R . .
H4C H 0.7223 0.7708 0.3888 0.450 Uiso 1 1 calc R . .
C5 C 0.5624(5) 0.6272(4) 0.4644(2) 0.0903(17) Uani 1 1 d . . .
H5A H 0.5901 0.5944 0.4332 0.135 Uiso 1 1 calc R . .
H5B H 0.4888 0.5818 0.4701 0.135 Uiso 1 1 calc R . .
H5C H 0.5954 0.6412 0.5121 0.135 Uiso 1 1 calc R . .
C6 C 0.6304(2) 1.0036(2) 0.31681(17) 0.0407(7) Uani 1 1 d . . .
H6A H 0.5877 0.9865 0.3610 0.049 Uiso 1 1 calc R . .
H6B H 0.6656 0.9634 0.3177 0.049 Uiso 1 1 calc R . .
C7 C 0.5130(3) 1.0411(3) 0.2500 0.0428(9) Uani 1 2 d S . .
H7A H 0.4691 1.0252 0.2066 0.051 Uiso 0.50 1 calc PR . .
H7B H 0.4691 1.0252 0.2934 0.051 Uiso 0.50 1 calc PR . .
C8 C 0.6560(3) 1.1755(2) 0.3152(2) 0.0532(8) Uani 1 1 d . . .
H8A H 0.7077 1.2490 0.3156 0.064 Uiso 1 1 calc R . .
H8B H 0.6134 1.1609 0.3593 0.064 Uiso 1 1 calc R . .
C9 C 0.7721(4) 1.1391(3) 0.2500 0.0558(13) Uani 1 2 d S . .
H9A H 0.8247 1.2122 0.2500 0.067 Uiso 1 2 calc SR . .
H9B H 0.8074 1.0989 0.2500 0.067 Uiso 1 2 calc SR . .
N1 N 0.5620(2) 0.9741(2) 0.2500 0.0282(6) Uani 1 2 d S . .
N2 N 0.7086(2) 1.11519(19) 0.31781(17) 0.0500(7) Uani 1 1 d . . .
N3 N 0.5907(3) 1.1528(3) 0.2500 0.0480(9) Uani 1 2 d S . .
O1 O 0.3333 0.6667 0.2500 0.0297(9) Uani 1 6 d S . .
O2 O 0.5253(2) 0.78693(18) 0.33035(17) 0.0934(13) Uani 1 1 d . . .
O3 O 0.3785(2) 0.84967(18) 0.33326(14) 0.0714(9) Uani 1 1 d . . .
O1X O 0.9737 0.9972 0.4597 0.182 Uiso 0.17 1 d PD A -1
H1X H 0.9822 0.9606 0.4897 0.273 Uiso 0.17 1 d PR A -1
C2X C 1.0113 0.9876 0.3878 0.115 Uiso 0.17 1 d PRD A -1
H2X1 H 0.9980 0.9172 0.3810 0.138 Uiso 0.17 1 d PR A -1
H2X2 H 1.0858 1.0346 0.3847 0.138 Uiso 0.17 1 d PR A -1
C3X C 0.9558 1.0142 0.3263 0.144 Uiso 0.17 1 d PRD A -1
H3X1 H 0.9689 1.0845 0.3337 0.173 Uiso 0.17 1 d PR A -1
H3X2 H 0.8813 0.9673 0.3299 0.173 Uiso 0.17 1 d PR A -1
C4X C 0.9934 1.0053 0.2486 0.375 Uiso 0.33 2 d SPRD A -1
H4X1 H 0.9649 1.0315 0.2124 0.563 Uiso 0.17 1 d PR A -1
H4X2 H 0.9708 0.9337 0.2381 0.563 Uiso 0.17 1 d PR A -1
H4X3 H 1.0680 1.0452 0.2468 0.563 Uiso 0.17 1 d PR A -1

loop_
_atom_site_aniso_label
_atom_site_aniso_U_11
_atom_site_aniso_U_22
_atom_site_aniso_U_33
_atom_site_aniso_U_23
_atom_site_aniso_U_13
_atom_site_aniso_U_12
Mn1 0.0210(3) 0.0193(3) 0.0168(3) 0.000 0.000 0.00888(19)
C1 0.0503(16) 0.0424(15) 0.0307(14) 0.0020(11) -0.0095(12) 0.0208(13)
C2 0.133(4) 0.049(2) 0.064(2) -0.0059(18) -0.065(3) 0.035(2)
C3 0.516(18) 0.218(9) 0.084(4) -0.083(5) -0.142(8) 0.290(12)
C4 0.119(6) 0.277(12) 0.276(12) 0.186(10) -0.151(7) -0.072(6)
C5 0.149(5) 0.075(3) 0.057(2) -0.006(2) -0.053(3) 0.064(3)
C6 0.0436(15) 0.0285(13) 0.0407(16) -0.0028(11) -0.0137(12) 0.0110(11)
C7 0.042(2) 0.0289(18) 0.062(3) 0.000 0.000 0.0208(17)
C8 0.062(2) 0.0269(13) 0.059(2) -0.0081(13) 0.0010(16) 0.0136(13)
C9 0.036(2) 0.030(2) 0.090(4) 0.000 0.000 0.0089(17)
N1 0.0310(14) 0.0257(14) 0.0278(14) 0.000 0.000 0.0141(12)
N2 0.0476(14) 0.0300(12) 0.0593(17) -0.0060(11) -0.0145(13) 0.0097(11)
N3 0.053(2) 0.0266(16) 0.066(3) 0.000 0.000 0.0216(16)
O1 0.0316(13) 0.0316(13) 0.026(2) 0.000 0.000 0.0158(7)
O2 0.095(2) 0.0336(12) 0.096(2) 0.0233(13) -0.0705(18) -0.0090(12)
O3 0.0649(15) 0.0449(13) 0.0530(14) -0.0237(11) 0.0330(12) -0.0111(11)

loop_
_atom_type_symbol
_atom_type_description
_atom_type_scat_dispersion_real
_atom_type_scat_dispersion_imag
_atom_type_scat_source
C C 0.0033 0.0016 'International Tables Vol C Tables 4.2.6.8 and 6.1.1.4'
H H 0.0000 0.0000 'International Tables Vol C Tables 4.2.6.8 and 6.1.1.4'
N N 0.0061 0.0033 'International Tables Vol C Tables 4.2.6.8 and 6.1.1.4'
O O 0.0106 0.0060 'International Tables Vol C Tables 4.2.6.8 and 6.1.1.4'
Mn Mn 0.3368 0.7283 'International Tables Vol C Tables 4.2.6.8 and 6.1.1.4'

loop_
_geom_angle_atom_site_label_1
_geom_angle_atom_site_label_2
_geom_angle_atom_site_label_3
_geom_angle
_geom_angle_site_symmetry_1
_geom_angle_site_symmetry_3
O1 Mn1 O3 93.94(6) . .
O1 Mn1 O3 93.93(6) . 10_556
O3 Mn1 O3 95.8(2) . 10_556
O1 Mn1 O2 94.21(6) . .
O3 Mn1 O2 85.95(15) . .
O3 Mn1 O2 171.54(10) 10_556 .
O1 Mn1 O2 94.21(6) . 10_556
O3 Mn1 O2 171.54(10) . 10_556
O3 Mn1 O2 85.95(15) 10_556 10_556
O2 Mn1 O2 91.2(2) . 10_556
O1 Mn1 N1 177.33(8) . .
O3 Mn1 N1 84.28(8) . .
O3 Mn1 N1 84.28(8) 10_556 .
O2 Mn1 N1 87.66(8) . .
O2 Mn1 N1 87.66(8) 10_556 .
O2 C1 O3 124.8(3) . 3_565
O2 C1 C2 117.2(3) . .
O3 C1 C2 118.0(3) 3_565 .
C4 C2 C5 113.9(6) . .
C4 C2 C1 110.5(5) . .
C5 C2 C1 113.3(3) . .
C4 C2 C3 105.3(7) . .
C5 C2 C3 106.9(5) . .
C1 C2 C3 106.3(5) . .
C2 C3 H3A 109.5 . .
C2 C3 H3B 109.5 . .
H3A C3 H3B 109.5 . .
C2 C3 H3C 109.5 . .
H3A C3 H3C 109.5 . .
H3B C3 H3C 109.5 . .
C2 C4 H4A 109.5 . .
C2 C4 H4B 109.5 . .
H4A C4 H4B 109.5 . .
C2 C4 H4C 109.5 . .
H4A C4 H4C 109.5 . .
H4B C4 H4C 109.5 . .
C2 C5 H5A 109.5 . .
C2 C5 H5B 109.5 . .
H5A C5 H5B 109.5 . .
C2 C5 H5C 109.5 . .
H5A C5 H5C 109.5 . .
H5B C5 H5C 109.5 . .
N2 C6 N1 112.2(2) . .
N2 C6 H6A 109.2 . .
N1 C6 H6A 109.2 . .
N2 C6 H6B 109.2 . .
N1 C6 H6B 109.2 . .
H6A C6 H6B 107.9 . .
N3 C7 N1 112.4(3) . .
N3 C7 H7A 109.1 . .
N1 C7 H7A 109.1 . .
N3 C7 H7B 109.1 . .
N1 C7 H7B 109.1 . .
H7A C7 H7B 107.9 . .
N2 C8 N3 112.6(3) . .
N2 C8 H8A 109.1 . .
N3 C8 H8A 109.1 . .
N2 C8 H8B 109.1 . .
N3 C8 H8B 109.1 . .
H8A C8 H8B 107.8 . .
N2 C9 N2 112.1(4) 10_556 .
N2 C9 H9A 109.2 10_556 .
N2 C9 H9A 109.2 . .
N2 C9 H9B 109.2 10_556 .
N2 C9 H9B 109.2 . .
H9A C9 H9B 107.9 . .
C6 N1 C6 107.7(3) . 10_556
C6 N1 C7 106.84(19) . .
C6 N1 C7 106.84(19) 10_556 .
C6 N1 Mn1 112.28(15) . .
C6 N1 Mn1 112.28(15) 10_556 .
C7 N1 Mn1 110.6(2) . .
C8 N2 C6 109.2(3) . .
C8 N2 C9 107.5(3) . .
C6 N2 C9 108.0(3) . .
C8 N3 C8 108.2(4) . 10_556
C8 N3 C7 108.5(2) . .
C8 N3 C7 108.5(2) 10_556 .
Mn1 O1 Mn1 120.0 2_665 .
Mn1 O1 Mn1 120.000(1) 2_665 3_565
Mn1 O1 Mn1 120.0 . 3_565
C1 O2 Mn1 133.8(2) . .
C1 O3 Mn1 133.2(2) 2_665 .
C2X O1X H1X 109.5 . .
O1X C2X C3X 109.7 . .
O1X C2X H2X1 109.7 . .
C3X C2X H2X1 109.7 . .
O1X C2X H2X2 109.7 . .
C3X C2X H2X2 109.7 . .
H2X1 C2X H2X2 108.2 . .
C4X C3X C2X 111.7 . .
C4X C3X H3X1 109.3 . .
C2X C3X H3X1 109.3 . .
C4X C3X H3X2 109.3 . .
C2X C3X H3X2 109.3 . .
H3X1 C3X H3X2 107.9 . .
C3X C4X H4X1 109.5 . .
C3X C4X H4X2 109.5 . .
H4X1 C4X H4X2 109.5 . .
C3X C4X H4X3 109.5 . .
H4X1 C4X H4X3 109.5 . .
H4X2 C4X H4X3 109.5 . .

loop_
_geom_bond_atom_site_label_1
_geom_bond_atom_site_label_2
_geom_bond_distance
_geom_bond_site_symmetry_2
Mn1 O1 1.9051(4) .
Mn1 O3 2.026(2) .
Mn1 O3 2.026(2) 10_556
Mn1 O2 2.030(2) .
Mn1 O2 2.030(2) 10_556
Mn1 N1 2.201(3) .
C1 O2 1.220(4) .
C1 O3 1.226(4) 3_565
C1 C2 1.532(4) .
C2 C4 1.446(9) .
C2 C5 1.477(5) .
C2 C3 1.554(10) .
C3 H3A 0.9600 .
C3 H3B 0.9600 .
C3 H3C 0.9600 .
C4 H4A 0.9600 .
C4 H4B 0.9600 .
C4 H4C 0.9600 .
C5 H5A 0.9600 .
C5 H5B 0.9600 .
C5 H5C 0.9600 .
C6 N2 1.472(3) .
C6 N1 1.493(3) .
C6 H6A 0.9700 .
C6 H6B 0.9700 .
C7 N3 1.472(5) .
C7 N1 1.497(5) .
C7 H7A 0.9700 .
C7 H7B 0.9700 .
C8 N2 1.452(4) .
C8 N3 1.453(4) .
C8 H8A 0.9700 .
C8 H8B 0.9700 .
C9 N2 1.476(4) 10_556
C9 N2 1.476(4) .
C9 H9A 0.9700 .
C9 H9B 0.9700 .
N1 C6 1.493(3) 10_556
N3 C8 1.453(4) 10_556
O1 Mn1 1.9051(4) 2_665
O1 Mn1 1.9051(4) 3_565
O3 C1 1.226(4) 2_665
O1X C2X 1.4470 .
O1X H1X 0.8200 .
C2X C3X 1.5466 .
C2X H2X1 0.9700 .
C2X H2X2 0.9700 .
C3X C4X 1.5400 .
C3X H3X1 0.9700 .
C3X H3X2 0.9700 .
C4X H4X1 0.9600 .
C4X H4X2 0.9600 .
C4X H4X3 0.9600 .
